data_2011000
loop_
_publ_author_name
'Gerkin, Roger E.'

_publ_section_title
;
 (<i>E</i>)-2-Methyl-5-(1-naphthylmethyl)cinnamic acid
;
_journal_issue 6
_journal_name_full 'Acta Crystallographica Section C'
_journal_page_first 674
_journal_page_last 676
_journal_paper_doi 10.1107/S0108270100002778
_journal_volume 56
_journal_year 2000
_chemical_formula_moiety 'C21 H18 O2'
_chemical_formula_sum 'C21 H18 O2'
_chemical_formula_weight 302.37
_space_group_IT_number 14
_symmetry_cell_setting monoclinic
_symmetry_space_group_name_Hall '-P 2yn'
_symmetry_space_group_name_H-M 'P 1 21/n 1'
_cell_angle_alpha 90
_cell_angle_beta 108.122(5)
_cell_angle_gamma 90
_cell_formula_units_Z 4
_cell_length_a 16.9420(10)
_cell_length_b 5.932(2)
_cell_length_c 17.2650(10)
_cell_measurement_reflns_used 25
_cell_measurement_temperature 296
_cell_measurement_theta_max 17.4
_cell_measurement_theta_min 13.2
_cell_volume 1649.1(6)
_computing_cell_refinement 'MSC/AFC Diffractometer Control Software'
_computing_data_collection
;  MSC/AFC Diffractometer Control Software (Molecular Structure Corporation,
1988)
;
_computing_data_reduction 'TEXSAN (Molecular Structure Corporation, 1995)'
_computing_molecular_graphics 'ORTEPII (Johnson, 1976)'
_computing_publication_material 'TEXSAN and PLATON (Spek, 1990)'
_computing_structure_refinement TEXSAN
_computing_structure_solution 'SHELXS86 (Sheldrick, 1990)'
_diffrn_ambient_temperature 296
_diffrn_measurement_device_type 'Rigaku AFC5S'
_diffrn_measurement_method 'omega scans '
_diffrn_radiation_monochromator graphite
_diffrn_radiation_source 'X-ray tube'
_diffrn_radiation_type MoK\a
_diffrn_radiation_wavelength .71073
_diffrn_reflns_av_R_equivalents .043
_diffrn_reflns_limit_h_max 22
_diffrn_reflns_limit_h_min 0
_diffrn_reflns_limit_k_max 7
_diffrn_reflns_limit_k_min 0
_diffrn_reflns_limit_l_max 21
_diffrn_reflns_limit_l_min -22
_diffrn_reflns_number 3942
_diffrn_reflns_theta_max 27.56
_diffrn_reflns_theta_min 2.03
_diffrn_standards_decay_% '+- 1.6  (average maximum relative intensity)'
_diffrn_standards_interval_count 150
_diffrn_standards_number 6
_exptl_absorpt_coefficient_mu .077
_exptl_absorpt_correction_type none
_exptl_crystal_colour colorless
_exptl_crystal_density_diffrn 1.218
_exptl_crystal_density_meas ?
_exptl_crystal_description 'cut column '
_exptl_crystal_F_000 640
_exptl_crystal_size_max .38
_exptl_crystal_size_mid .19
_exptl_crystal_size_min .15
_refine_diff_density_max .54
_refine_diff_density_min -.49
_refine_ls_extinction_method ' none'
_refine_ls_goodness_of_fit_ref 1.36
_refine_ls_hydrogen_treatment mixed
_refine_ls_matrix_type full
_refine_ls_number_parameters 216
_refine_ls_number_reflns 3816
_refine_ls_R_factor_gt .057
_refine_ls_shift/su_max .0003
_refine_ls_structure_factor_coef Fsqd
_refine_ls_weighting_details '1/[\s^2^~cs~ + (0.004 I)^2^]'
_refine_ls_weighting_scheme sigma
_refine_ls_wR_factor_ref .073
_reflns_number_gt 1452
_reflns_number_total 3816
_reflns_threshold_expression 'I >2.00\s~I~'
_cod_data_source_file fr1261.cif
_cod_data_source_block I
_cod_depositor_comments
;
The following automatic conversions were performed:

'_exptl_crystal_density_meas' value ' not measured' was changed to
'?' - the value is perceived as not measured.

Automatic conversion script
Id: cif_fix_values 3008 2015-01-20 13:52:24Z robertas 
;
_cod_original_cell_volume 1649.2(5)
_cod_original_sg_symbol_H-M 'P 21/n'
_cod_database_code 2011000

loop_
_symmetry_equiv_pos_as_xyz
'  +x,  +y,  +z'
1/2-x,1/2+y,1/2-z
'  -x,  -y,  -z'
1/2+x,1/2-y,1/2+z

loop_
_atom_site_label
_atom_site_fract_x
_atom_site_fract_y
_atom_site_fract_z
_atom_site_U_iso_or_equiv
_atom_site_adp_type
_atom_site_calc_flag
_atom_site_calc_attached_atom
_atom_site_refinement_flags
_atom_site_occupancy
O1 .94320(10) -.2712(3) .45540(10) .0926(8) Uani d ? . 1.000
O2 .90840(10) -.5568(3) .52070(10) .0887(8) Uani d ? . 1.000
C1 .72300(10) .0802(4) .44830(10) .0505(8) Uani d ? . 1.000
C2 .69070(10) .2399(4) .38720(10) .0561(9) Uani d ? . 1.000
C3 .6215(2) .3599(5) .38820(10) .0650(10) Uani d ? . 1.000
C4 .58520(10) .3281(5) .4489(2) .0623(9) Uani d ? . 1.000
C5 .61710(10) .1754(4) .51080(10) .0502(8) Uani d ? . 1.000
C6 .68540(10) .0520(4) .50930(10) .0524(8) Uani d ? . 1.000
C7 .7960(2) -.0554(5) .4502(2) .0610(10) Uani d ? . 1.000
C8 .8160(2) -.2541(5) .4838(2) .0660(10) Uani d ? . 1.000
C9 .8931(2) -.3666(5) .4859(2) .0660(10) Uani d ? . 1.000
C10 .7284(2) .2813(5) .3200(2) .0850(10) Uani d ? . 1.000
C11 .57860(10) .1459(4) .57820(10) .0542(8) Uani d ? . 1.000
C12 .60400(10) .3214(4) .64530(10) .0469(8) Uani d ? . 1.000
C13 .66120(10) .4832(5) .64710(10) .0566(9) Uani d ? . 1.000
C14 .6828(2) .6481(5) .7091(2) .0710(10) Uani d ? . 1.000
C15 .6452(2) .6509(5) .7676(2) .0750(10) Uani d ? . 1.000
C16 .5440(2) .4906(6) .8278(2) .0870(10) Uani d ? . 1.000
C17 .4866(2) .3328(7) .8285(2) .0940(10) Uani d ? . 1.000
C18 .4681(2) .1594(5) .7706(2) .0830(10) Uani d ? . 1.000
C19 .5064(2) .1532(5) .71180(10) .0640(10) Uani d ? . 1.000
C20 .56540(10) .3179(4) .70830(10) .0505(8) Uani d ? . 1.000
C21 .5853(2) .4885(5) .7685(2) .0596(9) Uani d ? . 1.000
H1 .9867 -.3214 .4626 .111 Uiso d ? . .500
H2 .9517 -.6069 .5278 .106 Uiso d ? . .500
H3 .5975 .4700 .3450 .078 Uiso c C3 . 1.000
H4 .5358 .4159 .4478 .075 Uiso c C4 . 1.000
H6 .7085 -.0594 .5523 .063 Uiso c C6 . 1.000
H7 .8340(10) .011(4) .4250(10) .064(8) Uiso d ? . 1.000
H8 .7820(10) -.343(4) .5100(10) .083(9) Uiso d ? . 1.000
H10C .7340 .1377 .2940 .103 Uiso c C10 . 1.000
H10A .7833 .3503 .3428 .103 Uiso c C10 . 1.000
H10B .6924 .3827 .2793 .103 Uiso c C10 . 1.000
H11A .5181 .1523 .5539 .065 Uiso c C11 . 1.000
H11B .5946 -.0027 .6029 .065 Uiso c C11 . 1.000
H13 .6881 .4856 .6044 .068 Uiso c C13 . 1.000
H14 .7253 .7610 .7097 .086 Uiso c C14 . 1.000
H15 .6599 .7675 .8099 .089 Uiso c C15 . 1.000
H16 .5570 .6091 .8695 .104 Uiso c C16 . 1.000
H17 .4578 .3398 .8696 .112 Uiso c C17 . 1.000
H18 .4276 .0428 .7722 .100 Uiso c C18 . 1.000
H19 .4927 .0319 .6712 .077 Uiso c C19 . 1.000

loop_
_atom_site_aniso_label
_atom_site_aniso_U_11
_atom_site_aniso_U_22
_atom_site_aniso_U_33
_atom_site_aniso_U_12
_atom_site_aniso_U_13
_atom_site_aniso_U_23
O1 .0820(10) .092(2) .128(2) .0310(10) .0670(10) .0380(10)
O2 .0750(10) .0650(10) .139(2) .0250(10) .0520(10) .0300(10)
C1 .050(2) .052(2) .055(2) .0100(10) .0240(10) -.0010(10)
C2 .058(2) .062(2) .053(2) .012(2) .0240(10) .007(2)
C3 .067(2) .070(2) .061(2) .025(2) .0230(10) .015(2)
C4 .058(2) .069(2) .063(2) .021(2) .023(2) .002(2)
C5 .052(2) .053(2) .050(2) .004(2) .0220(10) -.0030(10)
C6 .053(2) .049(2) .056(2) .0090(10) .0180(10) .0030(10)
C7 .057(2) .067(2) .066(2) .012(2) .029(2) .007(2)
C8 .057(2) .064(2) .088(2) .019(2) .037(2) .009(2)
C9 .063(2) .059(2) .084(2) .014(2) .033(2) .008(2)
C10 .096(2) .099(3) .075(2) .025(2) .046(2) .018(2)
C11 .057(2) .051(2) .060(2) .0070(10) .0260(10) -.005(2)
C12 .045(2) .046(2) .046(2) .0100(10) .0100(10) .0010(10)
C13 .051(2) .060(2) .056(2) .003(2) .0140(10) .002(2)
C14 .067(2) .062(2) .071(2) -.007(2) .002(2) -.004(2)
C15 .081(2) .072(2) .060(2) .002(2) .006(2) -.020(2)
C16 .099(3) .107(3) .056(2) .024(2) .026(2) -.015(2)
C17 .100(3) .132(4) .062(2) .024(3) .044(2) .004(2)
C18 .088(2) .097(3) .077(2) .003(2) .044(2) .004(2)
C19 .074(2) .067(2) .061(2) .004(2) .033(2) -.002(2)
C20 .052(2) .051(2) .048(2) .0160(10) .0150(10) .0020(10)
C21 .060(2) .066(2) .050(2) .015(2) .0120(10) -.006(2)

loop_
_atom_type_symbol
_atom_type_scat_dispersion_real
_atom_type_scat_dispersion_imag
_atom_type_scat_source
H 0 0 'Stewart, Davidson and Simpson (1965)'
C .003 .002 'Creagh & McAuley (1992)'
O .011 .006 'Creagh & McAuley (1992)'

loop_
_geom_angle_atom_site_label_1
_geom_angle_atom_site_label_2
_geom_angle_atom_site_label_3
_geom_angle
_geom_angle_publ_flag
C9 O1 H1 119.6 no
C9 O2 H2 117.7 no
C2 C1 C6 119.1(2) no
C2 C1 C7 121.2(2) no
C6 C1 C7 119.7(2) no
C1 C2 C3 118.5(2) no
C1 C2 C10 122.1(2) no
C3 C2 C10 119.4(2) no
C2 C3 C4 121.3(2) no
C2 C3 H3 119.3 no
C4 C3 H3 119.4 no
C3 C4 C5 121.2(2) no
C3 C4 H4 119.4 no
C5 C4 H4 119.4 no
C4 C5 C6 117.7(2) no
C4 C5 C11 121.0(2) no
C6 C5 C11 121.4(2) no
C1 C6 C5 122.2(2) no
C1 C6 H6 118.9 no
C5 C6 H6 118.9 no
C1 C7 C8 127.0(3) no
C1 C7 H7 116.0(10) no
C8 C7 H7 117.0(10) no
C7 C8 C9 121.8(3) no
C7 C8 H8 125.0(10) no
C9 C8 H8 113.0(10) no
O1 C9 O2 122.2(3) no
O1 C9 C8 119.9(3) no
O2 C9 C8 117.9(3) no
C2 C10 H10C 109.5 no
C2 C10 H10A 109.5 no
C2 C10 H10B 109.5 no
H10C C10 H10A 109.4 no
H10C C10 H10B 109.4 no
H10A C10 H10B 109.4 no
C5 C11 C12 114.9(2) no
C5 C11 H11A 108.1 no
C5 C11 H11B 108.1 no
C12 C11 H11A 108.1 no
C12 C11 H11B 108.1 no
H11A C11 H11B 109.5 no
C11 C12 C13 122.3(2) no
C11 C12 C20 118.8(2) no
C13 C12 C20 118.9(2) no
C12 C13 C14 121.5(2) no
C12 C13 H13 119.2 no
C14 C13 H13 119.2 no
C13 C14 C15 120.2(3) no
C13 C14 H14 119.9 no
C15 C14 H14 119.9 no
C14 C15 C21 120.7(3) no
C14 C15 H15 119.7 no
C21 C15 H15 119.6 no
C17 C16 C21 121.4(3) no
C17 C16 H16 119.3 no
C21 C16 H16 119.3 no
C16 C17 C18 120.3(3) no
C16 C17 H17 119.8 no
C18 C17 H17 119.8 no
C17 C18 C19 119.9(3) no
C17 C18 H18 120.1 no
C19 C18 H18 120.1 no
C18 C19 C20 121.3(3) no
C18 C19 H19 119.3 no
C20 C19 H19 119.3 no
C12 C20 C19 122.6(3) no
C12 C20 C21 119.1(2) no
C19 C20 C21 118.2(2) no
C15 C21 C16 121.7(3) no
C15 C21 C20 119.4(2) no
C16 C21 C20 118.8(3) no

loop_
_geom_bond_atom_site_label_1
_geom_bond_atom_site_label_2
_geom_bond_site_symmetry_1
_geom_bond_site_symmetry_2
_geom_bond_distance
_geom_bond_publ_flag
O1 C9 . . 1.263(3) no
O1 H1 . . .77 no
O2 C9 . . 1.267(3) no
O2 H2 . . .77 no
C1 C2 . . 1.396(3) no
C1 C6 . . 1.399(3) no
C1 C7 . . 1.468(3) no
C2 C3 . . 1.376(3) no
C2 C10 . . 1.510(3) no
C3 C4 . . 1.383(3) no
C3 H3 . . .98 no
C4 C5 . . 1.377(3) no
C4 H4 . . .98 no
C5 C6 . . 1.377(3) no
C5 C11 . . 1.510(3) no
C6 H6 . . .98 no
C7 C8 . . 1.311(3) no
C7 H7 . . .96(2) no
C8 C9 . . 1.459(3) no
C8 H8 . . 1.00(2) no
C10 H10C . . .98 no
C10 H10A . . .98 no
C10 H10B . . .98 no
C11 C12 . . 1.517(3) no
C11 H11A . . .98 no
C11 H11B . . .98 no
C12 C13 . . 1.357(3) no
C12 C20 . . 1.432(3) no
C13 C14 . . 1.411(3) no
C13 H13 . . .98 no
C14 C15 . . 1.353(3) no
C14 H14 . . .98 no
C15 C21 . . 1.403(3) no
C15 H15 . . .98 no
C16 C17 . . 1.352(4) no
C16 C21 . . 1.410(3) no
C16 H16 . . .98 no
C17 C18 . . 1.401(4) no
C17 H17 . . .98 no
C18 C19 . . 1.364(3) no
C18 H18 . . .98 no
C19 C20 . . 1.413(3) no
C19 H19 . . .98 no
C20 C21 . . 1.415(3) no

loop_
_geom_torsion_atom_site_label_1
_geom_torsion_atom_site_label_2
_geom_torsion_atom_site_label_3
_geom_torsion_atom_site_label_4
_geom_torsion
_geom_torsion_publ_flag
O1 C9 C8 C7 .8(5) yes
O2 C9 C8 C7 178.9(3) yes
C1 C2 C3 C4 1.4(4) no
C1 C6 C5 C4 1.0(4) no
C1 C6 C5 C11 -178.7(2) no
C1 C7 C8 C9 -176.2(3) yes
C2 C1 C6 C5 .5(4) no
C2 C1 C7 C8 -155.1(3) yes
C2 C3 C4 C5 .2(4) no
C3 C2 C1 C6 -1.7(4) no
C3 C2 C1 C7 179.2(2) no
C3 C4 C5 C6 -1.3(4) no
C3 C4 C5 C11 178.4(2) no
C4 C3 C2 C10 -179.7(3) no
C4 C5 C11 C12 -80.7(3) yes
C5 C6 C1 C7 179.7(2) no
C5 C11 C12 C13 -4.2(3) no
C5 C11 C12 C20 175.0(2) no
C6 C1 C2 C10 179.4(2) no
C6 C1 C7 C8 25.8(4) no
C6 C5 C11 C12 98.9(3) yes
C7 C1 C2 C10 .3(4) no
C11 C12 C13 C14 178.7(2) no
C11 C12 C20 C19 2.0(3) no
C11 C12 C20 C21 -176.5(2) no
C12 C13 C14 C15 -1.4(4) no
C12 C20 C19 C18 -177.2(2) no
C12 C20 C21 C15 -3.1(4) no
C12 C20 C21 C16 176.8(2) no
C13 C12 C20 C19 -178.9(2) no
C13 C12 C20 C21 2.7(3) no
C13 C14 C15 C21 1.1(4) no
C14 C13 C12 C20 -.5(4) no
C14 C15 C21 C16 -178.7(3) no
C14 C15 C21 C20 1.2(4) no
C15 C21 C16 C17 -179.6(3) no
C15 C21 C20 C19 178.4(2) no
C16 C17 C18 C19 -1.8(5) no
C16 C21 C20 C19 -1.7(4) no
C17 C16 C21 C20 .5(5) no
C17 C18 C19 C20 .6(5) no
C18 C17 C16 C21 1.3(5) no
C18 C19 C20 C21 1.2(4) no
